data_2106023
loop_
_publ_author_name
'Almloef, J.'
'Lundgren, J.O.'
'Olovsson, I.'

_publ_section_title
;
 Hydrogen-bond studies. XLV. The crystal structure of H Cl O4 (H2 O)2.5
;
_journal_name_full 'Acta Crystallographica B (24,1968-38,1982)'
_journal_page_first 898
_journal_page_last 904
_journal_volume 27
_journal_year 1971
_chemical_formula_sum 'Cl H6 O6.5'
_chemical_name_systematic 'H (Cl O4) (H2 O)2.5'
_space_group_IT_number 14
_symmetry_space_group_name_Hall '-P 2ybc'
_symmetry_space_group_name_H-M 'P 1 21/c 1'
_cell_angle_alpha 90
_cell_angle_beta 124.917
_cell_angle_gamma 90
_cell_formula_units_Z 8
_cell_length_a 10.96
_cell_length_b 7.132
_cell_length_c 15.167
_cell_volume 972.134
_citation_journal_id_ASTM ACBCAR
_cod_data_source_file Almloef_ACBCAR_1971_1831.cif
_cod_data_source_block H6Cl1O6.5
_cod_original_cell_volume 972.1335
_cod_original_formula_sum 'H6 Cl1 O6.5'
_cod_database_code 2106023

loop_
_symmetry_equiv_pos_as_xyz
x,y,z
-x,y+1/2,-z+1/2
-x,-y,-z
x,-y-1/2,z-1/2

loop_
_atom_site_label
_atom_site_type_symbol
_atom_site_fract_x
_atom_site_fract_y
_atom_site_fract_z
_atom_site_occupancy
_atom_site_U_iso_or_equiv
O3 O-2 0.3809 0.0175 0.1562 1 0.0
Cl1 Cl+7 0.2762 0.1661 0.0942 1 0.0
O11 O-2 0.4394 0.3612 0.4077 1 0.0
O12 O-2 0.5701 0.1164 0.3735 1 0.0
Cl2 Cl+7 0.7491 0.3067 0.1708 1 0.0
O6 O-2 0.8681 0.4084 0.2632 1 0.0
O2 O-2 0.1313 0.086 0.0241 1 0.0
H9 H+1 0.502 0.111 0.295 1 0.0
O10 O-2 0.1485 0.2888 0.293 1 0.0
O4 O-2 0.2766 0.2997 0.1654 1 0.0
H11 H+1 0.754 0.167 0.416 1 0.0
O7 O-2 0.809 0.1917 0.1267 1 0.0
H8 H+1 0.424 0.479 0.367 1 0.0
H6 H+1 0.331 0.311 0.365 1 0.0
H10 H+1 0.563 0.998 0.398 1 0.0
H12 H+1 0.886 0.318 0.467 1 0.0
H1 H+1 0.911 0.066 0.377 1 0.0
O8 O-2 0.6792 0.1879 0.2066 1 0.0
O5 O-2 0.6463 0.4397 0.0932 1 0.0
H2 H+1 0.945 0.42 0.061 1 0.0
O13 O-2 0.8628 0.1855 0.4516 1 0.0
H7 H+1 0.492 0.277 0.385 1 0.0
H5 H+1 0.073 0.298 0.308 1 0.0
H4 H+1 0.14 0.159 0.271 1 0.0
O9 O-2 0.0112 0.4992 0.1266 1 0.0
H3 H+1 0.074 0.414 0.186 1 0.0
O1 O-2 0.3143 0.2589 0.0306 1 0.0
